data_7127470
loop_
_publ_author_name
'Lv, Fan'
'Guo, Xing'
'Wu, Hao'
'Li, Heng'
'Tang, Bing'
'Yu, Changjiang'
'Hao, Erhong'
'Jiao, Lijuan'

_publ_section_title
;
 Direct sulfonylation of BODIPY dyes with sodium sulfinates through
 oxidative radical hydrogen substitution at the \a-position.
;
_journal_issue 99
_journal_name_full 'Chemical communications (Cambridge, England)'
_journal_page_first 15577
_journal_page_last 15580
_journal_paper_doi 10.1039/d0cc07259a
_journal_volume 56
_journal_year 2020
_chemical_absolute_configuration unk
_chemical_formula_moiety 'C24 H21 B F2 N2 O2 S'
_chemical_formula_sum 'C24 H21 B F2 N2 O2 S'
_chemical_formula_weight 450.334
_space_group_crystal_system orthorhombic
_space_group_IT_number 19
_space_group_name_Hall 'P 2ac 2ab'
_space_group_name_H-M_alt 'P 21 21 21'
_symmetry_Int_Tables_number 19
_audit_creation_date 2020-10-16
_audit_creation_method
;
Olex2 1.3
(compiled 2020.07.31 svn.rc2a77460 for OlexSys, GUI svn.r6145)
;
_audit_update_record
;
2020-10-16 deposited with the CCDC.	2020-11-19 downloaded from the CCDC.
;
_cell_angle_alpha 90
_cell_angle_beta 90
_cell_angle_gamma 90
_cell_formula_units_Z 4
_cell_length_a 8.7927(4)
_cell_length_b 13.0246(5)
_cell_length_c 19.6787(9)
_cell_measurement_reflns_used 9556
_cell_measurement_temperature 298.15
_cell_measurement_theta_max 27.52
_cell_measurement_theta_min 3.11
_cell_volume 2253.63(17)
_computing_cell_refinement 'SAINT v8.37A (Bruker, 2015)'
_computing_data_reduction 'SAINT v8.37A (Bruker, 2015)'
_computing_molecular_graphics 'Olex2 1.3 (Dolomanov et al., 2009)'
_computing_publication_material 'Olex2 1.3 (Dolomanov et al., 2009)'
_computing_structure_refinement 'olex2.refine 1.3 (Bourhis et al., 2015)'
_computing_structure_solution 'ShelXT (Sheldrick, 2015)'
_diffrn_ambient_temperature 298.15
_diffrn_measured_fraction_theta_full 0.9940
_diffrn_measured_fraction_theta_max 0.9932
_diffrn_measurement_device_type 'Bruker APEX-II CCD'
_diffrn_measurement_method '\f and \w scans'
_diffrn_radiation_type 'Mo K\a'
_diffrn_radiation_wavelength 0.71073
_diffrn_reflns_av_R_equivalents 0.0287
_diffrn_reflns_av_unetI/netI 0.0103
_diffrn_reflns_Laue_measured_fraction_full 0.9940
_diffrn_reflns_Laue_measured_fraction_max 0.9932
_diffrn_reflns_limit_h_max 11
_diffrn_reflns_limit_h_min -11
_diffrn_reflns_limit_k_max 16
_diffrn_reflns_limit_k_min -16
_diffrn_reflns_limit_l_max 25
_diffrn_reflns_limit_l_min -25
_diffrn_reflns_number 92714
_diffrn_reflns_point_group_measured_fraction_full 0.9958
_diffrn_reflns_point_group_measured_fraction_max 0.9939
_diffrn_reflns_theta_full 25.2417
_diffrn_reflns_theta_max 27.59
_diffrn_reflns_theta_min 2.98
_diffrn_source_current 30.0
_diffrn_source_power 1.5
_diffrn_source_voltage 50.0
_diffrn_standards_number 0
_exptl_absorpt_coefficient_mu 0.184
_exptl_absorpt_correction_T_max 0.7456
_exptl_absorpt_correction_T_min 0.6994
_exptl_absorpt_correction_type multi-scan
_exptl_absorpt_process_details
;
SADABS-2014/5 (Bruker,2014/5) was used for absorption correction.
wR2(int) was 0.0726 before and 0.0492 after correction.
The Ratio of minimum to maximum transmission is 0.9380.
The \l/2 correction factor is Not present.
;
_exptl_crystal_colour 'metallic reddish red'
_exptl_crystal_colour_lustre metallic
_exptl_crystal_colour_modifier reddish
_exptl_crystal_colour_primary red
_exptl_crystal_density_diffrn 1.327
_exptl_crystal_description plate
_exptl_crystal_F_000 936.983
_exptl_crystal_size_max 0.22
_exptl_crystal_size_mid 0.21
_exptl_crystal_size_min 0.21
_refine_diff_density_max 0.2061
_refine_diff_density_min -0.1932
_refine_diff_density_rms 0.0396
_refine_ls_abs_structure_details 'Flack, H. D. (1983). Acta Cryst. A39, 876-881.'
_refine_ls_abs_structure_Flack 0.02(6)
_refine_ls_d_res_high 0.7674
_refine_ls_d_res_low 6.8340
_refine_ls_goodness_of_fit_ref 1.0620
_refine_ls_hydrogen_treatment constr
_refine_ls_matrix_type full
_refine_ls_number_constraints 36
_refine_ls_number_parameters 292
_refine_ls_number_reflns 5196
_refine_ls_number_restraints 0
_refine_ls_restrained_S_all 1.0620
_refine_ls_R_factor_all 0.0366
_refine_ls_R_factor_gt 0.0340
_refine_ls_shift/su_max 0.0009
_refine_ls_shift/su_mean 0.0000
_refine_ls_structure_factor_coef Fsqd
_refine_ls_weighting_details 'w=1/[\s^2^(Fo^2^)+(0.0537P)^2^+0.5107P] where P=(Fo^2^+2Fc^2^)/3'
_refine_ls_weighting_scheme calc
_refine_ls_wR_factor_gt 0.0911
_refine_ls_wR_factor_ref 0.0949
_reflns_Friedel_coverage 0.995
_reflns_limit_h_max 11
_reflns_limit_h_min -11
_reflns_limit_k_max 16
_reflns_limit_k_min -16
_reflns_limit_l_max 25
_reflns_limit_l_min -25
_reflns_number_gt 4976
_reflns_number_total 5196
_reflns_threshold_expression I>=2u(I)
_cod_data_source_file d0cc07259a2.cif
_cod_data_source_block mo_20190802a_0m
_cod_depositor_comments 'Adding full bibliography for 7127470.cif.'
_cod_original_sg_symbol_Hall ' P 2ac 2ab'
_cod_database_code 7127470
_olex2_refinement_description
;
1. Fixed Uiso
 At 1.2 times of:
  All C(H) groups
 At 1.5 times of:
  All C(H,H,H) groups
2.a Aromatic/amide H refined with riding coordinates:
 C00A(H00A), C00C(H00C), C00G(H00G), C00H(H00H), C00J(H00J), C00N(H00N),
 C00Q(H00Q), C00R(H00R), C00S(H00S), C00T(H00T), C00V(H00V), C00W(H00W)
2.b Idealised Me refined as rotating group:
 C00M(H00b,H00d,H00e), C00P(H00f,H00i,H00k), C00U(H00l,H00m,H00o)
;
_olex2_submission_special_instructions 'No special instructions were received'

loop_
_space_group_symop_id
_space_group_symop_operation_xyz
1 x,y,z
2 x+1/2,-y+1/2,-z
3 -x,y+1/2,-z+1/2
4 -x+1/2,-y,z+1/2

loop_
_atom_site_label
_atom_site_type_symbol
_atom_site_fract_x
_atom_site_fract_y
_atom_site_fract_z
_atom_site_U_iso_or_equiv
_atom_site_adp_type
_atom_site_occupancy
_atom_site_refinement_flags_posn
S001 S 0.59268(5) 0.43056(3) 0.794704(18) 0.03373(10) Uani 1.000000 .
F002 F 0.60263(14) 0.25779(8) 0.65996(5) 0.0477(3) Uani 1.000000 .
F003 F 0.35342(14) 0.26296(8) 0.69018(6) 0.0489(3) Uani 1.000000 .
O004 O 0.55357(16) 0.50179(11) 0.84756(6) 0.0467(3) Uani 1.000000 .
O005 O 0.55986(17) 0.32407(10) 0.80334(7) 0.0486(3) Uani 1.000000 .
N006 N 0.47611(15) 0.42413(10) 0.66240(6) 0.0299(3) Uani 1.000000 .
N007 N 0.4175(2) 0.29157(10) 0.57425(7) 0.0419(3) Uani 1.000000 .
C008 C 0.50557(18) 0.47790(12) 0.72061(7) 0.0302(3) Uani 1.000000 .
C009 C 0.43213(18) 0.49693(12) 0.61468(8) 0.0321(3) Uani 1.000000 .
C00A C 0.47899(19) 0.58220(12) 0.71111(8) 0.0364(3) Uani 1.000000 .
H00A H 0.49027(19) 0.63393(12) 0.74330(8) 0.0436(4) Uiso 1.000000 R
C00B C 0.3955(2) 0.47028(12) 0.54676(8) 0.0353(3) Uani 1.000000 .
C00C C 0.4325(2) 0.59392(12) 0.64437(8) 0.0368(3) Uani 1.000000 .
H00C H 0.4062(2) 0.65529(12) 0.62325(8) 0.0441(4) Uiso 1.000000 R
C00D C 0.5050(2) 0.59594(14) 0.46527(9) 0.0406(4) Uani 1.000000 .
C00E C 0.3877(2) 0.36935(13) 0.52738(8) 0.0421(4) Uani 1.000000 .
C00F C 0.7883(2) 0.44466(16) 0.77679(9) 0.0447(4) Uani 1.000000 .
C00G C 0.2180(3) 0.67366(17) 0.43559(11) 0.0532(5) Uani 1.000000 .
H00G H 0.1222(3) 0.70016(17) 0.42579(11) 0.0639(6) Uiso 1.000000 R
C00H C 0.3997(3) 0.20238(15) 0.54251(11) 0.0609(6) Uani 1.000000 .
H00H H 0.4138(3) 0.13828(15) 0.56236(11) 0.0731(7) Uiso 1.000000 R
C00I C 0.2302(2) 0.59377(15) 0.48228(10) 0.0444(4) Uani 1.000000 .
C00J C 0.4859(3) 0.67568(16) 0.41917(9) 0.0481(4) Uani 1.000000 .
H00J H 0.5709(3) 0.70390(16) 0.39814(9) 0.0577(5) Uiso 1.000000 R
C00K C 0.3420(3) 0.71434(16) 0.40374(10) 0.0512(5) Uani 1.000000 .
C00L C 0.37550(19) 0.55510(12) 0.49638(8) 0.0357(3) Uani 1.000000 .
C00M C 0.6625(2) 0.5561(2) 0.47999(12) 0.0592(6) Uani 1.000000 .
H00b H 0.6705(7) 0.4863(5) 0.4648(9) 0.0887(9) Uiso 1.000000 GR
H00d H 0.7361(3) 0.5975(9) 0.4566(8) 0.0887(9) Uiso 1.000000 GR
H00e H 0.6813(8) 0.5591(13) 0.52800(16) 0.0887(9) Uiso 1.000000 GR
C00N C 0.8605(3) 0.53410(19) 0.79565(14) 0.0622(6) Uani 1.000000 .
H00N H 0.8081(3) 0.58703(19) 0.81704(14) 0.0747(7) Uiso 1.000000 R
B00O B 0.4651(2) 0.30522(13) 0.64995(9) 0.0341(4) Uani 1.000000 .
C00P C 0.3265(4) 0.7997(2) 0.35199(13) 0.0740(8) Uani 1.000000 .
H00f H 0.256(2) 0.7791(7) 0.3172(7) 0.1110(11) Uiso 1.000000 GR
H00i H 0.290(3) 0.8605(6) 0.3740(3) 0.1110(11) Uiso 1.000000 GR
H00k H 0.4239(6) 0.8134(12) 0.3319(9) 0.1110(11) Uiso 1.000000 GR
C00Q C 0.3565(4) 0.21882(18) 0.47467(12) 0.0751(8) Uani 1.000000 .
H00Q H 0.3365(4) 0.16834(18) 0.44246(12) 0.0902(10) Uiso 1.000000 R
C00R C 0.8622(3) 0.3648(2) 0.74406(14) 0.0699(7) Uani 1.000000 .
H00R H 0.8102(3) 0.3053(2) 0.73220(14) 0.0839(8) Uiso 1.000000 R
C00S C 0.3492(3) 0.32162(17) 0.46470(11) 0.0629(6) Uani 1.000000 .
H00S H 0.3238(3) 0.35477(17) 0.42442(11) 0.0755(7) Uiso 1.000000 R
C00T C 1.0162(4) 0.5421(3) 0.78129(18) 0.0904(10) Uani 1.000000 .
H00T H 1.0698(4) 0.6005(3) 0.79418(18) 0.1084(12) Uiso 1.000000 R
C00U C 0.0905(3) 0.5519(2) 0.51662(16) 0.0713(7) Uani 1.000000 .
H00l H 0.0842(13) 0.5788(13) 0.5620(4) 0.1070(10) Uiso 1.000000 GR
H00m H 0.0018(3) 0.5720(14) 0.4915(6) 0.1070(10) Uiso 1.000000 GR
H00o H 0.0964(12) 0.4784(2) 0.5183(10) 0.1070(10) Uiso 1.000000 GR
C00V C 1.0155(3) 0.3758(3) 0.72940(19) 0.1013(12) Uani 1.000000 .
H00V H 1.0671(3) 0.3235(3) 0.70696(19) 0.1216(14) Uiso 1.000000 R
C00W C 1.0905(3) 0.4624(3) 0.74763(19) 0.1013(12) Uani 1.000000 .
H00W H 1.1934(3) 0.4687(3) 0.73751(19) 0.1216(14) Uiso 1.000000 R

loop_
_atom_site_aniso_label
_atom_site_aniso_U_11
_atom_site_aniso_U_22
_atom_site_aniso_U_33
_atom_site_aniso_U_12
_atom_site_aniso_U_13
_atom_site_aniso_U_23
S001 0.04173(19) 0.03295(18) 0.02653(16) -0.00049(15) 0.00027(15) 0.00199(14)
F002 0.0572(6) 0.0388(5) 0.0471(5) 0.0149(5) -0.0044(5) -0.0048(4)
F003 0.0642(7) 0.0376(5) 0.0449(6) -0.0115(5) 0.0097(5) 0.0013(4)
O004 0.0595(8) 0.0495(7) 0.0311(6) 0.0012(6) 0.0004(5) -0.0064(5)
O005 0.0663(9) 0.0374(6) 0.0420(7) -0.0053(6) -0.0001(6) 0.0080(5)
N006 0.0384(6) 0.0260(6) 0.0254(5) 0.0003(5) 0.0004(5) -0.0007(5)
N007 0.0632(9) 0.0282(6) 0.0344(7) -0.0002(7) -0.0056(7) -0.0033(5)
C008 0.0339(7) 0.0304(7) 0.0264(7) 0.0003(6) 0.0004(5) -0.0011(5)
C009 0.0360(8) 0.0284(7) 0.0319(7) 0.0013(6) -0.0023(6) 0.0009(6)
C00A 0.0438(8) 0.0292(7) 0.0361(8) 0.0011(6) -0.0037(7) -0.0056(6)
C00B 0.0405(8) 0.0333(7) 0.0321(7) 0.0024(7) -0.0053(7) -0.0005(6)
C00C 0.0454(9) 0.0272(7) 0.0376(8) 0.0023(6) -0.0050(7) -0.0003(6)
C00D 0.0450(9) 0.0449(9) 0.0319(8) 0.0105(7) -0.0011(7) 0.0035(7)
C00E 0.0593(11) 0.0346(8) 0.0324(8) 0.0006(8) -0.0055(8) -0.0006(6)
C00F 0.0404(8) 0.0568(11) 0.0370(8) 0.0053(8) -0.0053(7) 0.0127(8)
C00G 0.0514(11) 0.0530(11) 0.0553(12) 0.0111(9) -0.0204(9) 0.0030(9)
C00H 0.1035(18) 0.0328(9) 0.0463(10) -0.0028(11) -0.0077(12) -0.0084(8)
C00I 0.0426(9) 0.0450(10) 0.0456(9) 0.0015(7) -0.0125(7) 0.0002(7)
C00J 0.0582(11) 0.0508(11) 0.0352(9) 0.0048(9) 0.0012(8) 0.0088(8)
C00K 0.0705(13) 0.0448(10) 0.0383(9) 0.0135(9) -0.0136(9) 0.0078(8)
C00L 0.0445(8) 0.0329(8) 0.0297(7) 0.0032(6) -0.0075(6) -0.0005(6)
C00M 0.0450(10) 0.0754(15) 0.0571(12) 0.0191(10) 0.0072(9) 0.0190(11)
C00N 0.0545(11) 0.0614(12) 0.0708(14) -0.0120(10) -0.0100(11) 0.0206(11)
B00O 0.0459(9) 0.0246(8) 0.0318(8) 0.0007(7) 0.0007(7) -0.0009(6)
C00P 0.102(2) 0.0664(14) 0.0535(13) 0.0193(14) -0.0113(13) 0.0253(11)
C00Q 0.131(3) 0.0456(11) 0.0489(11) -0.0061(13) -0.0219(14) -0.0156(9)
C00R 0.0475(11) 0.0894(18) 0.0728(15) 0.0184(12) -0.0015(11) -0.0086(14)
C00S 0.1041(19) 0.0477(11) 0.0368(10) -0.0033(12) -0.0149(11) -0.0064(8)
C00T 0.0608(15) 0.100(2) 0.111(2) -0.0265(15) -0.0123(16) 0.042(2)
C00U 0.0411(10) 0.0767(16) 0.0961(19) -0.0046(11) -0.0086(12) 0.0129(14)
C00V 0.0467(14) 0.153(3) 0.104(3) 0.0305(19) 0.0096(15) 0.001(2)
C00W 0.0408(12) 0.151(3) 0.112(3) 0.0017(18) 0.0047(16) 0.038(2)

loop_
_atom_type_symbol
_atom_type_scat_dispersion_real
_atom_type_scat_dispersion_imag
_atom_type_scat_Cromer_Mann_a1
_atom_type_scat_Cromer_Mann_a2
_atom_type_scat_Cromer_Mann_a3
_atom_type_scat_Cromer_Mann_a4
_atom_type_scat_Cromer_Mann_b1
_atom_type_scat_Cromer_Mann_b2
_atom_type_scat_Cromer_Mann_b3
_atom_type_scat_Cromer_Mann_b4
_atom_type_scat_Cromer_Mann_c
_atom_type_scat_source
_atom_type_scat_dispersion_source
C 0.00347 0.00161 2.31000 1.02000 1.58860 0.86500 20.84390 10.20750 0.56870 51.65120 0.215599998832 'International Tables Volume C Table 6.1.1.4 (pp. 500-502)' 'Henke, Gullikson and Davis, At. Data and Nucl. Data Tables, 1993, 54, 2'
B 0.00141 0.00067 2.05450 1.33260 1.09790 0.70680 23.21850 1.02100 60.34980 0.14030 -0.193200007081 'International Tables Volume C Table 6.1.1.4 (pp. 500-502)' 'Henke, Gullikson and Davis, At. Data and Nucl. Data Tables, 1993, 54, 2'
F 0.01794 0.01033 3.53920 2.64120 1.51700 1.02430 10.28250 4.29440 0.26150 26.14760 0.277599990368 'International Tables Volume C Table 6.1.1.4 (pp. 500-502)' 'Henke, Gullikson and Davis, At. Data and Nucl. Data Tables, 1993, 54, 2'
H 0.00000 0.00000 0.49300 0.32291 0.14019 0.04081 10.51090 26.12570 3.14236 57.79970 0.0030380000826 'International Tables Volume C Table 6.1.1.4 (pp. 500-502)' 'Henke, Gullikson and Davis, At. Data and Nucl. Data Tables, 1993, 54, 2'
O 0.01158 0.00611 3.04850 2.28680 1.54630 0.86700 13.27710 5.70110 0.32390 32.90890 0.250800013542 'International Tables Volume C Table 6.1.1.4 (pp. 500-502)' 'Henke, Gullikson and Davis, At. Data and Nucl. Data Tables, 1993, 54, 2'
N 0.00653 0.00323 12.21260 3.13220 2.01250 1.16630 0.00570 9.89330 28.99750 0.58260 -11.5290002823 'International Tables Volume C Table 6.1.1.4 (pp. 500-502)' 'Henke, Gullikson and Davis, At. Data and Nucl. Data Tables, 1993, 54, 2'
S 0.12424 0.12443 6.90530 5.20340 1.43790 1.58630 1.46790 22.21510 0.25360 56.17200 0.866900026798 'International Tables Volume C Table 6.1.1.4 (pp. 500-502)' 'Henke, Gullikson and Davis, At. Data and Nucl. Data Tables, 1993, 54, 2'

loop_
_geom_angle_atom_site_label_1
_geom_angle_atom_site_label_2
_geom_angle_atom_site_label_3
_geom_angle
_geom_angle_site_symmetry_1
_geom_angle_site_symmetry_3
_geom_angle_publ_flag
O005 S001 O004 119.56(8) . . ?
C008 S001 O004 105.66(7) . . ?
C008 S001 O005 110.58(8) . . ?
C00F S001 O004 108.11(9) . . ?
C00F S001 O005 108.78(9) . . ?
C00F S001 C008 102.85(8) . . ?
C009 N006 C008 105.62(12) . . ?
B00O N006 C008 130.34(12) . . ?
B00O N006 C009 123.38(13) . . ?
C00H N007 C00E 107.60(15) . . ?
B00O N007 C00E 126.86(13) . . ?
B00O N007 C00H 125.54(15) . . ?
N006 C008 S001 126.69(11) . . ?
C00A C008 S001 121.80(12) . . ?
C00A C008 N006 110.85(13) . . ?
C00B C009 N006 122.22(14) . . ?
C00C C009 N006 109.59(13) . . ?
C00C C009 C00B 128.19(15) . . ?
H00A C00A C008 126.73(9) . . ?
C00C C00A C008 106.54(14) . . ?
C00C C00A H00A 126.73(9) . . ?
C00E C00B C009 120.56(14) . . ?
C00L C00B C009 118.10(14) . . ?
C00L C00B C00E 121.23(14) . . ?
C00A C00C C009 107.39(14) . . ?
H00C C00C C009 126.30(9) . . ?
H00C C00C C00A 126.30(9) . . ?
C00L C00D C00J 118.16(17) . . ?
C00M C00D C00J 119.61(18) . . ?
C00M C00D C00L 122.23(16) . . ?
C00B C00E N007 120.23(15) . . ?
C00S C00E N007 107.50(15) . . ?
C00S C00E C00B 132.26(17) . . ?
C00N C00F S001 118.89(17) . . ?
C00R C00F S001 118.15(18) . . ?
C00R C00F C00N 123.0(2) . . ?
C00I C00G H00G 118.96(12) . . ?
C00K C00G H00G 118.96(11) . . ?
C00K C00G C00I 122.09(18) . . ?
H00H C00H N007 124.90(11) . . ?
C00Q C00H N007 110.21(19) . . ?
C00Q C00H H00H 124.90(12) . . ?
C00L C00I C00G 118.03(18) . . ?
C00U C00I C00G 120.27(19) . . ?
C00U C00I C00L 121.70(18) . . ?
H00J C00J C00D 119.27(12) . . ?
C00K C00J C00D 121.45(19) . . ?
C00K C00J H00J 119.27(12) . . ?
C00J C00K C00G 118.98(17) . . ?
C00P C00K C00G 121.5(2) . . ?
C00P C00K C00J 119.6(2) . . ?
C00D C00L C00B 118.41(15) . . ?
C00I C00L C00B 120.30(16) . . ?
C00I C00L C00D 121.28(15) . . ?
H00b C00M C00D 109.5 . . ?
H00d C00M C00D 109.5 . . ?
H00d C00M H00b 109.5 . . ?
H00e C00M C00D 109.5 . . ?
H00e C00M H00b 109.5 . . ?
H00e C00M H00d 109.5 . . ?
H00N C00N C00F 121.35(14) . . ?
C00T C00N C00F 117.3(3) . . ?
C00T C00N H00N 121.4(2) . . ?
F003 B00O F002 111.47(14) . . ?
N006 B00O F002 111.52(14) . . ?
N006 B00O F003 110.42(13) . . ?
N007 B00O F002 108.82(14) . . ?
N007 B00O F003 108.25(15) . . ?
N007 B00O N006 106.16(12) . . ?
H00f C00P C00K 109.5 . . ?
H00i C00P C00K 109.5 . . ?
H00i C00P H00f 109.5 . . ?
H00k C00P C00K 109.5 . . ?
H00k C00P H00f 109.5 . . ?
H00k C00P H00i 109.5 . . ?
H00Q C00Q C00H 126.23(12) . . ?
C00S C00Q C00H 107.53(18) . . ?
C00S C00Q H00Q 126.23(13) . . ?
H00R C00R C00F 120.80(14) . . ?
C00V C00R C00F 118.4(3) . . ?
C00V C00R H00R 120.8(2) . . ?
C00Q C00S C00E 107.16(19) . . ?
H00S C00S C00E 126.42(11) . . ?
H00S C00S C00Q 126.42(13) . . ?
H00T C00T C00N 120.1(2) . . ?
C00W C00T C00N 119.9(3) . . ?
C00W C00T H00T 120.06(19) . . ?
H00l C00U C00I 109.5 . . ?
H00m C00U C00I 109.5 . . ?
H00m C00U H00l 109.5 . . ?
H00o C00U C00I 109.5 . . ?
H00o C00U H00l 109.5 . . ?
H00o C00U H00m 109.5 . . ?
H00V C00V C00R 119.9(2) . . ?
C00W C00V C00R 120.3(3) . . ?
C00W C00V H00V 119.87(19) . . ?
C00V C00W C00T 121.2(3) . . ?
H00W C00W C00T 119.41(19) . . ?
H00W C00W C00V 119.41(19) . . ?

loop_
_geom_bond_atom_site_label_1
_geom_bond_atom_site_label_2
_geom_bond_distance
_geom_bond_site_symmetry_2
_geom_bond_publ_flag
S001 O004 1.4356(13) . ?
S001 O005 1.4268(13) . ?
S001 C008 1.7587(15) . ?
S001 C00F 1.7658(19) . ?
F002 B00O 1.373(2) . ?
F003 B00O 1.376(2) . ?
N006 C008 1.3674(18) . ?
N006 C009 1.3894(19) . ?
N006 B00O 1.571(2) . ?
N007 C00E 1.395(2) . ?
N007 C00H 1.328(2) . ?
N007 B00O 1.558(2) . ?
C008 C00A 1.391(2) . ?
C009 C00B 1.418(2) . ?
C009 C00C 1.392(2) . ?
C00A H00A 0.9300 . ?
C00A C00C 1.384(2) . ?
C00B C00E 1.370(2) . ?
C00B C00L 1.495(2) . ?
C00C H00C 0.9300 . ?
C00D C00J 1.389(2) . ?
C00D C00L 1.398(3) . ?
C00D C00M 1.507(3) . ?
C00E C00S 1.422(3) . ?
C00F C00N 1.378(3) . ?
C00F C00R 1.385(3) . ?
C00G H00G 0.9300 . ?
C00G C00I 1.392(3) . ?
C00G C00K 1.365(3) . ?
C00H H00H 0.9300 . ?
C00H C00Q 1.404(3) . ?
C00I C00L 1.401(2) . ?
C00I C00U 1.504(3) . ?
C00J H00J 0.9300 . ?
C00J C00K 1.395(3) . ?
C00K C00P 1.513(3) . ?
C00M H00b 0.9600 . ?
C00M H00d 0.9600 . ?
C00M H00e 0.9600 . ?
C00N H00N 0.9300 . ?
C00N C00T 1.401(4) . ?
C00P H00f 0.9600 . ?
C00P H00i 0.9600 . ?
C00P H00k 0.9600 . ?
C00Q H00Q 0.9300 . ?
C00Q C00S 1.355(3) . ?
C00R H00R 0.9300 . ?
C00R C00V 1.386(4) . ?
C00S H00S 0.9300 . ?
C00T H00T 0.9300 . ?
C00T C00W 1.394(5) . ?
C00U H00l 0.9600 . ?
C00U H00m 0.9600 . ?
C00U H00o 0.9600 . ?
C00V H00V 0.9300 . ?
C00V C00W 1.355(6) . ?
C00W H00W 0.9300 . ?
